data_4315220
loop_
_publ_author_name
'Sumit Saha'
'Lei Zhu'
'Burjor Captain'

_publ_section_title
;
 Synthesis and Structural Characterization of Bimetallic Iron-Nickel
 Carbido Cluster Complexes
;
_journal_name_full 'Inorganic Chemistry'
_journal_page_first 3465
_journal_page_last 3472
_journal_paper_doi 10.1021/ic100057x
_journal_volume 49
_journal_year 2010
_chemical_formula_sum 'C18 H3 Fe5 N Ni O15'
_chemical_formula_weight 811.17
_chemical_name_systematic
; 
 ? 
;
_space_group_IT_number 33
_symmetry_cell_setting orthorhombic
_symmetry_space_group_name_Hall 'P 2c -2n'
_symmetry_space_group_name_H-M 'P n a 21'
_atom_sites_solution_hydrogens geom
_atom_sites_solution_primary direct
_atom_sites_solution_secondary difmap
_audit_creation_method SHELXL-97
_cell_angle_alpha 90.00
_cell_angle_beta 90.00
_cell_angle_gamma 90.00
_cell_formula_units_Z 4
_cell_length_a 17.3484(6)
_cell_length_b 9.2771(3)
_cell_length_c 15.7591(5)
_cell_measurement_reflns_used 7112
_cell_measurement_temperature 296(2)
_cell_measurement_theta_max 26.25
_cell_measurement_theta_min 2.35
_cell_volume 2536.31(14)
_computing_cell_refinement 'SAINT+  V7.46A (Bruker, 2007)'
_computing_data_collection 'APEX2 v2.2-0 (Bruker, 2007)'
_computing_data_reduction 'SAINT+  V7.46A (Bruker, 2007)'
_computing_molecular_graphics 'XSHELL v4.02 (Bruker, 2000)'
_computing_publication_material 'XCIF v6.12 (Bruker, 2001)'
_computing_structure_refinement 'SHELXL-97 (Sheldrick, 2008)'
_computing_structure_solution 'SHELXS-97 (Sheldrick, 2008)'
_diffrn_ambient_temperature 296(2)
_diffrn_measured_fraction_theta_full 1.000
_diffrn_measured_fraction_theta_max 1.000
_diffrn_measurement_device_type 'Bruker SMART APEX2 CCD diffractometer'
_diffrn_measurement_method 'omega scans'
_diffrn_radiation_monochromator graphite
_diffrn_radiation_source 'fine-focus sealed tube'
_diffrn_radiation_type MoK\a
_diffrn_radiation_wavelength 0.71073
_diffrn_reflns_av_R_equivalents 0.0332
_diffrn_reflns_av_sigmaI/netI 0.0302
_diffrn_reflns_limit_h_max 22
_diffrn_reflns_limit_h_min -22
_diffrn_reflns_limit_k_max 12
_diffrn_reflns_limit_k_min -12
_diffrn_reflns_limit_l_max 20
_diffrn_reflns_limit_l_min -20
_diffrn_reflns_number 24735
_diffrn_reflns_theta_full 28.00
_diffrn_reflns_theta_max 28.00
_diffrn_reflns_theta_min 2.35
_exptl_absorpt_coefficient_mu 3.586
_exptl_absorpt_correction_T_max 0.7461
_exptl_absorpt_correction_T_min 0.5169
_exptl_absorpt_correction_type multi-scan
_exptl_absorpt_process_details '(SADABS 2007/4 Bruker)'
_exptl_crystal_colour black
_exptl_crystal_density_diffrn 2.124
_exptl_crystal_density_method 'not measured'
_exptl_crystal_description bar
_exptl_crystal_F_000 1584
_exptl_crystal_size_max 0.400
_exptl_crystal_size_mid 0.100
_exptl_crystal_size_min 0.100
_refine_diff_density_max 0.593
_refine_diff_density_min -0.307
_refine_diff_density_rms 0.064
_refine_ls_abs_structure_details 'Flack H D (1983), Acta Cryst. A39, 876-881'
_refine_ls_abs_structure_Flack 0.680(17)
_refine_ls_extinction_method none
_refine_ls_goodness_of_fit_ref 1.066
_refine_ls_hydrogen_treatment constr
_refine_ls_matrix_type full
_refine_ls_number_parameters 363
_refine_ls_number_reflns 6111
_refine_ls_number_restraints 1
_refine_ls_restrained_S_all 1.066
_refine_ls_R_factor_all 0.0392
_refine_ls_R_factor_gt 0.0304
_refine_ls_shift/su_max 0.001
_refine_ls_shift/su_mean 0.000
_refine_ls_structure_factor_coef Fsqd
_refine_ls_weighting_details 'calc w=1/[\s^2^(Fo^2^)+(0.0367P)^2^+0.0000P] where P=(Fo^2^+2Fc^2^)/3'
_refine_ls_weighting_scheme calc
_refine_ls_wR_factor_gt 0.0670
_refine_ls_wR_factor_ref 0.0712
_reflns_number_gt 5301
_reflns_number_total 6111
_reflns_threshold_expression >2sigma(I)
_cod_data_source_file ic100057x_si_001_1.cif
_cod_data_source_block pna21_Compound3
_cod_depositor_comments
;
The following automatic conversions were performed:

'_symmetry_cell_setting' value 'Orthorhombic' changed to
'orthorhombic' according to the built-in table from CIF Core
dictionary named 'cif_core.dic' version 2.4.1 from
2010-06-29.

'_exptl_absorpt_correction_type' value 'Multi-scan'
changed to 'multi-scan' according to the built-in table from CIF Core
dictionary named 'cif_core.dic' version 2.4.1 from 2010-06-29.

Automatic conversion script
Id: cif_fix_values 1646 2011-03-28 12:23:43Z adriana 
;
_cod_database_code 4315220

loop_
_symmetry_equiv_pos_as_xyz
'x, y, z'
'-x, -y, z+1/2'
'x+1/2, -y+1/2, z'
'-x+1/2, y+1/2, z+1/2'

loop_
_atom_site_label
_atom_site_type_symbol
_atom_site_fract_x
_atom_site_fract_y
_atom_site_fract_z
_atom_site_U_iso_or_equiv
_atom_site_adp_type
_atom_site_occupancy
_atom_site_symmetry_multiplicity
_atom_site_calc_flag
_atom_site_refinement_flags
_atom_site_disorder_assembly
_atom_site_disorder_group
Ni1 Ni 0.90110(3) 0.32035(5) 0.82366(3) 0.04568(12) Uani 1 1 d . . .
Fe1 Fe 0.78882(3) 0.57589(5) 0.69090(3) 0.04162(12) Uani 1 1 d . . .
Fe2 Fe 0.80778(3) 0.54695(6) 0.86016(3) 0.03959(12) Uani 1 1 d . . .
Fe3 Fe 0.93182(3) 0.56435(5) 0.75494(3) 0.03895(12) Uani 1 1 d . . .
Fe4 Fe 0.87446(3) 0.33835(5) 0.66537(3) 0.04019(12) Uani 1 1 d . . .
Fe5 Fe 0.75216(3) 0.32789(5) 0.76925(4) 0.04379(13) Uani 1 1 d . . .
O11 O 0.6270(3) 0.6552(7) 0.6870(4) 0.157(3) Uani 1 1 d . . .
O12 O 0.8451(3) 0.8656(5) 0.6626(4) 0.133(2) Uani 1 1 d . . .
O13 O 0.7822(4) 0.5263(6) 0.5084(3) 0.141(2) Uani 1 1 d . . .
O21 O 0.8128(3) 0.3717(5) 1.0142(2) 0.0947(13) Uani 1 1 d . . .
O22 O 0.8723(3) 0.7911(6) 0.9520(3) 0.1155(18) Uani 1 1 d . . .
O23 O 0.6624(2) 0.6999(6) 0.8874(3) 0.1123(17) Uani 1 1 d . . .
O31 O 1.0626(2) 0.4334(4) 0.8420(3) 0.1062(19) Uani 1 1 d . . .
O32 O 0.9902(2) 0.8378(4) 0.8219(3) 0.0903(12) Uani 1 1 d . . .
O33 O 1.0257(3) 0.6243(6) 0.6052(3) 0.148(3) Uani 1 1 d . . .
O41 O 0.9808(2) 0.1096(4) 0.7162(2) 0.0752(10) Uani 1 1 d . . .
O42 O 0.9720(3) 0.3661(5) 0.5140(3) 0.1085(15) Uani 1 1 d . . .
O43 O 0.7879(3) 0.1226(4) 0.5712(3) 0.0934(13) Uani 1 1 d . . .
O51 O 0.7814(2) 0.0309(4) 0.8238(3) 0.0955(13) Uani 1 1 d . . .
O52 O 0.6324(3) 0.3556(6) 0.8966(4) 0.140(3) Uani 1 1 d . . .
O53 O 0.6327(3) 0.2554(7) 0.6455(3) 0.135(2) Uani 1 1 d . . .
N1 N 0.9406(2) 0.1934(4) 0.9070(2) 0.0470(8) Uani 1 1 d . . .
C1 C 0.84159(19) 0.4459(3) 0.7624(2) 0.0326(6) Uani 1 1 d . . .
C2 C 0.9648(2) 0.1194(4) 0.9566(3) 0.0481(9) Uani 1 1 d . . .
C3 C 0.9975(3) 0.0259(5) 1.0207(3) 0.0695(13) Uani 1 1 d . . .
H55A H 0.9876 -0.0728 1.0061 0.104 Uiso 1 1 calc R . .
H55B H 0.9745 0.0470 1.0747 0.104 Uiso 1 1 calc R . .
H55C H 1.0521 0.0415 1.0239 0.104 Uiso 1 1 calc R . .
C11 C 0.6894(3) 0.6244(8) 0.6897(4) 0.094(2) Uani 1 1 d . . .
C12 C 0.8274(3) 0.7507(6) 0.6760(4) 0.0777(15) Uani 1 1 d . . .
C13 C 0.7889(4) 0.5363(6) 0.5796(3) 0.0811(17) Uani 1 1 d . . .
C21 C 0.8143(3) 0.4357(5) 0.9535(3) 0.0601(12) Uani 1 1 d . . .
C22 C 0.8510(3) 0.6966(6) 0.9135(4) 0.0715(14) Uani 1 1 d . . .
C23 C 0.7179(3) 0.6367(6) 0.8749(3) 0.0662(13) Uani 1 1 d . . .
C31 C 1.0037(3) 0.4626(5) 0.8137(4) 0.0650(12) Uani 1 1 d . . .
C32 C 0.9651(2) 0.7337(5) 0.7978(3) 0.0577(11) Uani 1 1 d . . .
C33 C 0.9881(3) 0.5955(6) 0.6621(4) 0.0807(16) Uani 1 1 d . . .
C41 C 0.9386(2) 0.2028(4) 0.7158(3) 0.0478(9) Uani 1 1 d . . .
C42 C 0.9348(3) 0.3609(5) 0.5743(3) 0.0643(12) Uani 1 1 d . . .
C43 C 0.8191(3) 0.2083(5) 0.6105(3) 0.0603(11) Uani 1 1 d . . .
C51 C 0.7744(3) 0.1490(5) 0.8048(3) 0.0635(12) Uani 1 1 d . . .
C52 C 0.6801(3) 0.3508(6) 0.8479(4) 0.0795(16) Uani 1 1 d . . .
C53 C 0.6804(3) 0.2846(7) 0.6924(4) 0.0797(15) Uani 1 1 d . . .

loop_
_atom_site_aniso_label
_atom_site_aniso_U_11
_atom_site_aniso_U_22
_atom_site_aniso_U_33
_atom_site_aniso_U_23
_atom_site_aniso_U_13
_atom_site_aniso_U_12
Ni1 0.0506(3) 0.0444(3) 0.0420(3) 0.0066(2) -0.0064(2) 0.0094(2)
Fe1 0.0424(3) 0.0443(3) 0.0382(3) 0.0050(2) -0.0067(2) 0.0064(2)
Fe2 0.0396(3) 0.0454(3) 0.0338(2) -0.0044(2) 0.0017(2) 0.0063(2)
Fe3 0.0346(2) 0.0382(2) 0.0440(3) -0.0009(2) 0.0005(2) -0.00220(19)
Fe4 0.0495(3) 0.0401(3) 0.0309(2) -0.0040(2) 0.0007(2) 0.0018(2)
Fe5 0.0369(3) 0.0475(3) 0.0470(3) -0.0011(3) -0.0003(2) -0.0070(2)
O11 0.065(3) 0.261(7) 0.144(5) 0.088(5) 0.003(3) 0.060(3)
O12 0.163(5) 0.075(3) 0.163(5) 0.052(3) -0.062(4) -0.045(3)
O13 0.241(7) 0.132(4) 0.051(3) -0.008(3) -0.045(3) 0.068(4)
O21 0.123(3) 0.115(3) 0.047(2) 0.026(2) 0.023(2) 0.048(3)
O22 0.122(4) 0.125(4) 0.099(4) -0.062(3) 0.015(3) -0.049(3)
O23 0.076(3) 0.150(4) 0.112(4) -0.042(3) -0.017(2) 0.067(3)
O31 0.061(2) 0.076(2) 0.181(6) 0.012(3) -0.054(3) 0.0028(17)
O32 0.104(3) 0.061(2) 0.107(3) -0.020(2) 0.008(3) -0.0333(19)
O33 0.163(5) 0.183(5) 0.097(3) -0.045(3) 0.078(4) -0.115(4)
O41 0.093(2) 0.0672(19) 0.065(2) -0.0061(17) 0.0075(18) 0.0405(19)
O42 0.147(4) 0.109(3) 0.069(3) -0.008(2) 0.055(3) -0.011(3)
O43 0.135(4) 0.080(2) 0.065(2) -0.023(2) -0.032(2) -0.022(2)
O51 0.119(3) 0.059(2) 0.108(3) 0.029(2) 0.016(3) -0.004(2)
O52 0.087(3) 0.164(5) 0.170(5) -0.089(4) 0.081(3) -0.059(3)
O53 0.083(3) 0.216(6) 0.105(4) -0.006(4) -0.037(3) -0.046(3)
N1 0.0507(18) 0.0498(18) 0.0405(17) 0.0019(15) -0.0057(14) 0.0111(15)
C1 0.0345(15) 0.0324(14) 0.0310(16) -0.0003(12) -0.0028(13) 0.0018(12)
C2 0.052(2) 0.049(2) 0.043(2) 0.0036(18) -0.0062(18) 0.0026(18)
C3 0.082(3) 0.063(3) 0.063(3) 0.019(2) -0.019(2) 0.004(2)
C11 0.063(3) 0.146(5) 0.073(4) 0.051(4) -0.001(3) 0.026(3)
C12 0.095(4) 0.064(3) 0.075(4) 0.012(3) -0.023(3) -0.008(3)
C13 0.126(5) 0.073(3) 0.044(3) -0.001(2) -0.021(3) 0.023(3)
C21 0.065(3) 0.073(3) 0.042(2) -0.002(2) 0.011(2) 0.021(2)
C22 0.065(3) 0.088(4) 0.062(3) -0.023(3) 0.009(2) -0.011(3)
C23 0.056(3) 0.079(3) 0.064(3) -0.023(3) -0.007(2) 0.017(2)
C31 0.054(3) 0.054(3) 0.087(3) -0.013(2) -0.022(2) 0.009(2)
C32 0.050(2) 0.055(2) 0.068(3) -0.002(2) 0.008(2) -0.006(2)
C33 0.071(3) 0.094(4) 0.077(4) -0.022(3) 0.019(3) -0.033(3)
C41 0.056(2) 0.046(2) 0.042(2) -0.0032(17) 0.0016(17) 0.0077(18)
C42 0.092(3) 0.053(2) 0.048(3) -0.004(2) 0.012(2) -0.004(2)
C43 0.085(3) 0.055(2) 0.041(2) -0.004(2) -0.009(2) -0.006(2)
C51 0.068(3) 0.067(3) 0.056(3) 0.010(2) 0.016(2) -0.009(2)
C52 0.058(3) 0.083(3) 0.097(4) -0.034(3) 0.023(3) -0.021(2)
C53 0.055(3) 0.113(4) 0.071(4) 0.005(3) -0.010(3) -0.021(3)

loop_
_atom_type_symbol
_atom_type_description
_atom_type_scat_dispersion_real
_atom_type_scat_dispersion_imag
_atom_type_scat_source
C C 0.0033 0.0016 'International Tables Vol C Tables 4.2.6.8 and 6.1.1.4'
H H 0.0000 0.0000 'International Tables Vol C Tables 4.2.6.8 and 6.1.1.4'
N N 0.0061 0.0033 'International Tables Vol C Tables 4.2.6.8 and 6.1.1.4'
O O 0.0106 0.0060 'International Tables Vol C Tables 4.2.6.8 and 6.1.1.4'
Fe Fe 0.3463 0.8444 'International Tables Vol C Tables 4.2.6.8 and 6.1.1.4'
Ni Ni 0.3393 1.1124 'International Tables Vol C Tables 4.2.6.8 and 6.1.1.4'

loop_
_geom_angle_atom_site_label_1
_geom_angle_atom_site_label_2
_geom_angle_atom_site_label_3
_geom_angle
_geom_angle_site_symmetry_1
_geom_angle_site_symmetry_3
_geom_angle_publ_flag
C1 Ni1 N1 164.94(16) . . ?
C1 Ni1 C41 94.46(15) . . ?
N1 Ni1 C41 97.16(15) . . ?
C1 Ni1 C31 92.12(16) . . ?
N1 Ni1 C31 97.38(17) . . ?
C41 Ni1 C31 90.16(18) . . ?
C1 Ni1 Fe4 48.59(11) . . ?
N1 Ni1 Fe4 141.95(11) . . ?
C41 Ni1 Fe4 45.87(11) . . ?
C31 Ni1 Fe4 92.15(14) . . ?
C1 Ni1 Fe3 48.20(10) . . ?
N1 Ni1 Fe3 140.08(11) . . ?
C41 Ni1 Fe3 92.96(11) . . ?
C31 Ni1 Fe3 43.92(12) . . ?
Fe4 Ni1 Fe3 64.25(2) . . ?
C1 Ni1 Fe2 44.20(11) . . ?
N1 Ni1 Fe2 123.43(11) . . ?
C41 Ni1 Fe2 138.66(11) . . ?
C31 Ni1 Fe2 91.88(11) . . ?
Fe4 Ni1 Fe2 92.79(2) . . ?
Fe3 Ni1 Fe2 61.972(19) . . ?
C1 Ni1 Fe5 44.18(10) . . ?
N1 Ni1 Fe5 125.30(11) . . ?
C41 Ni1 Fe5 93.00(11) . . ?
C31 Ni1 Fe5 136.30(12) . . ?
Fe4 Ni1 Fe5 61.117(19) . . ?
Fe3 Ni1 Fe5 92.38(2) . . ?
Fe2 Ni1 Fe5 58.739(19) . . ?
C12 Fe1 C11 97.6(3) . . ?
C12 Fe1 C13 93.3(3) . . ?
C11 Fe1 C13 92.4(3) . . ?
C12 Fe1 C1 118.80(19) . . ?
C11 Fe1 C1 129.5(2) . . ?
C13 Fe1 C1 116.94(19) . . ?
C12 Fe1 Fe3 74.75(17) . . ?
C11 Fe1 Fe3 155.4(2) . . ?
C13 Fe1 Fe3 111.1(2) . . ?
C1 Fe1 Fe3 45.64(10) . . ?
C12 Fe1 Fe5 159.22(18) . . ?
C11 Fe1 Fe5 89.5(2) . . ?
C13 Fe1 Fe5 105.93(18) . . ?
C1 Fe1 Fe5 45.04(10) . . ?
Fe3 Fe1 Fe5 90.68(2) . . ?
C12 Fe1 Fe4 121.5(2) . . ?
C11 Fe1 Fe4 137.8(3) . . ?
C13 Fe1 Fe4 71.65(16) . . ?
C1 Fe1 Fe4 45.37(10) . . ?
Fe3 Fe1 Fe4 60.793(19) . . ?
Fe5 Fe1 Fe4 59.851(19) . . ?
C12 Fe1 Fe2 100.16(18) . . ?
C11 Fe1 Fe2 98.80(19) . . ?
C13 Fe1 Fe2 161.11(16) . . ?
C1 Fe1 Fe2 44.59(10) . . ?
Fe3 Fe1 Fe2 60.757(18) . . ?
Fe5 Fe1 Fe2 59.34(2) . . ?
Fe4 Fe1 Fe2 89.94(2) . . ?
C23 Fe2 C22 86.8(2) . . ?
C23 Fe2 C21 102.5(2) . . ?
C22 Fe2 C21 92.0(2) . . ?
C23 Fe2 C1 127.38(19) . . ?
C22 Fe2 C1 129.5(2) . . ?
C21 Fe2 C1 111.17(16) . . ?
C23 Fe2 Fe5 96.26(16) . . ?
C22 Fe2 Fe5 174.86(17) . . ?
C21 Fe2 Fe5 91.42(17) . . ?
C1 Fe2 Fe5 45.48(10) . . ?
C23 Fe2 Fe1 88.59(17) . . ?
C22 Fe2 Fe1 116.00(19) . . ?
C21 Fe2 Fe1 150.64(16) . . ?
C1 Fe2 Fe1 44.33(10) . . ?
Fe5 Fe2 Fe1 60.08(2) . . ?
C23 Fe2 Ni1 155.59(17) . . ?
C22 Fe2 Ni1 116.78(18) . . ?
C21 Fe2 Ni1 72.08(13) . . ?
C1 Fe2 Ni1 42.32(10) . . ?
Fe5 Fe2 Ni1 60.788(19) . . ?
Fe1 Fe2 Ni1 86.58(2) . . ?
C23 Fe2 Fe3 138.00(19) . . ?
C22 Fe2 Fe3 84.76(17) . . ?
C21 Fe2 Fe3 118.86(14) . . ?
C1 Fe2 Fe3 44.75(10) . . ?
Fe5 Fe2 Fe3 90.23(2) . . ?
Fe1 Fe2 Fe3 59.249(18) . . ?
Ni1 Fe2 Fe3 56.314(18) . . ?
C33 Fe3 C32 89.5(2) . . ?
C33 Fe3 C31 97.3(3) . . ?
C32 Fe3 C31 92.4(2) . . ?
C33 Fe3 C1 126.2(2) . . ?
C32 Fe3 C1 137.51(17) . . ?
C31 Fe3 C1 103.37(18) . . ?
C33 Fe3 Ni1 127.1(2) . . ?
C32 Fe3 Ni1 132.55(15) . . ?
C31 Fe3 Ni1 57.95(16) . . ?
C1 Fe3 Ni1 45.43(10) . . ?
C33 Fe3 Fe1 101.1(2) . . ?
C32 Fe3 Fe1 113.72(14) . . ?
C31 Fe3 Fe1 147.95(15) . . ?
C1 Fe3 Fe1 44.77(10) . . ?
Ni1 Fe3 Fe1 90.11(2) . . ?
C33 Fe3 Fe4 84.22(17) . . ?
C32 Fe3 Fe4 169.59(15) . . ?
C31 Fe3 Fe4 96.62(14) . . ?
C1 Fe3 Fe4 44.76(10) . . ?
Ni1 Fe3 Fe4 57.464(18) . . ?
Fe1 Fe3 Fe4 59.742(19) . . ?
C33 Fe3 Fe2 160.5(2) . . ?
C32 Fe3 Fe2 94.37(14) . . ?
C31 Fe3 Fe2 101.61(18) . . ?
C1 Fe3 Fe2 44.16(10) . . ?
Ni1 Fe3 Fe2 61.714(19) . . ?
Fe1 Fe3 Fe2 59.994(19) . . ?
Fe4 Fe3 Fe2 88.92(2) . . ?
C43 Fe4 C42 90.3(2) . . ?
C43 Fe4 C41 94.2(2) . . ?
C42 Fe4 C41 94.1(2) . . ?
C43 Fe4 C1 125.83(19) . . ?
C42 Fe4 C1 139.04(17) . . ?
C41 Fe4 C1 100.93(16) . . ?
C43 Fe4 Ni1 122.28(15) . . ?
C42 Fe4 Ni1 133.53(17) . . ?
C41 Fe4 Ni1 55.04(13) . . ?
C1 Fe4 Ni1 45.89(10) . . ?
C43 Fe4 Fe5 81.06(16) . . ?
C42 Fe4 Fe5 163.15(18) . . ?
C41 Fe4 Fe5 100.86(13) . . ?
C1 Fe4 Fe5 45.16(10) . . ?
Ni1 Fe4 Fe5 62.771(19) . . ?
C43 Fe4 Fe1 109.44(16) . . ?
C42 Fe4 Fe1 110.35(16) . . ?
C41 Fe4 Fe1 145.29(13) . . ?
C1 Fe4 Fe1 44.61(10) . . ?
Ni1 Fe4 Fe1 90.43(2) . . ?
Fe5 Fe4 Fe1 60.06(2) . . ?
C43 Fe4 Fe3 168.52(16) . . ?
C42 Fe4 Fe3 96.46(15) . . ?
C41 Fe4 Fe3 94.63(13) . . ?
C1 Fe4 Fe3 44.87(10) . . ?
Ni1 Fe4 Fe3 58.28(2) . . ?
Fe5 Fe4 Fe3 90.03(2) . . ?
Fe1 Fe4 Fe3 59.465(18) . . ?
C52 Fe5 C53 90.6(3) . . ?
C52 Fe5 C51 92.5(3) . . ?
C53 Fe5 C51 98.9(3) . . ?
C52 Fe5 C1 123.07(19) . . ?
C53 Fe5 C1 131.4(2) . . ?
C51 Fe5 C1 111.99(19) . . ?
C52 Fe5 Fe2 77.77(16) . . ?
C53 Fe5 Fe2 142.1(2) . . ?
C51 Fe5 Fe2 117.35(17) . . ?
C1 Fe5 Fe2 45.31(10) . . ?
C52 Fe5 Fe4 168.57(16) . . ?
C53 Fe5 Fe4 98.40(18) . . ?
C51 Fe5 Fe4 93.07(15) . . ?
C1 Fe5 Fe4 45.50(10) . . ?
Fe2 Fe5 Fe4 90.80(2) . . ?
C52 Fe5 Fe1 112.68(19) . . ?
C53 Fe5 Fe1 92.6(2) . . ?
C51 Fe5 Fe1 152.19(15) . . ?
C1 Fe5 Fe1 44.62(10) . . ?
Fe2 Fe5 Fe1 60.582(19) . . ?
Fe4 Fe5 Fe1 60.085(19) . . ?
C52 Fe5 Ni1 116.8(2) . . ?
C53 Fe5 Ni1 150.54(19) . . ?
C51 Fe5 Ni1 70.95(16) . . ?
C1 Fe5 Ni1 42.14(10) . . ?
Fe2 Fe5 Ni1 60.473(19) . . ?
Fe4 Fe5 Ni1 56.112(18) . . ?
Fe1 Fe5 Ni1 86.68(2) . . ?
C2 N1 Ni1 179.1(4) . . ?
Ni1 C1 Fe1 174.0(2) . . ?
Ni1 C1 Fe2 93.48(16) . . ?
Fe1 C1 Fe2 91.08(14) . . ?
Ni1 C1 Fe5 93.68(15) . . ?
Fe1 C1 Fe5 90.34(14) . . ?
Fe2 C1 Fe5 89.21(15) . . ?
Ni1 C1 Fe4 85.51(13) . . ?
Fe1 C1 Fe4 90.03(15) . . ?
Fe2 C1 Fe4 178.2(2) . . ?
Fe5 C1 Fe4 89.34(14) . . ?
Ni1 C1 Fe3 86.37(14) . . ?
Fe1 C1 Fe3 89.59(14) . . ?
Fe2 C1 Fe3 91.09(14) . . ?
Fe5 C1 Fe3 179.7(2) . . ?
Fe4 C1 Fe3 90.37(15) . . ?
N1 C2 C3 178.7(5) . . ?
O11 C11 Fe1 178.4(6) . . ?
O12 C12 Fe1 173.0(5) . . ?
O13 C13 Fe1 170.8(5) . . ?
O21 C21 Fe2 174.2(4) . . ?
O22 C22 Fe2 173.4(5) . . ?
O23 C23 Fe2 175.9(5) . . ?
O31 C31 Fe3 158.7(5) . . ?
O31 C31 Ni1 123.1(4) . . ?
Fe3 C31 Ni1 78.14(16) . . ?
O32 C32 Fe3 175.6(4) . . ?
O33 C33 Fe3 175.2(5) . . ?
O41 C41 Fe4 154.9(4) . . ?
O41 C41 Ni1 125.9(3) . . ?
Fe4 C41 Ni1 79.09(14) . . ?
O42 C42 Fe4 175.3(5) . . ?
O43 C43 Fe4 175.0(5) . . ?
O51 C51 Fe5 172.8(5) . . ?
O52 C52 Fe5 175.0(5) . . ?
O53 C53 Fe5 177.6(5) . . ?

loop_
_geom_bond_atom_site_label_1
_geom_bond_atom_site_label_2
_geom_bond_distance
_geom_bond_site_symmetry_2
_geom_bond_publ_flag
Ni1 C1 1.831(3) . ?
Ni1 N1 1.892(3) . ?
Ni1 C41 2.122(4) . ?
Ni1 C31 2.222(5) . ?
Ni1 Fe4 2.5424(7) . ?
Ni1 Fe3 2.5653(7) . ?
Ni1 Fe2 2.7149(7) . ?
Ni1 Fe5 2.7233(7) . ?
Fe1 C12 1.770(5) . ?
Fe1 C11 1.782(5) . ?
Fe1 C13 1.792(5) . ?
Fe1 C1 1.888(3) . ?
Fe1 Fe3 2.6804(7) . ?
Fe1 Fe5 2.6875(7) . ?
Fe1 Fe4 2.6880(7) . ?
Fe1 Fe2 2.7009(7) . ?
Fe2 C23 1.783(5) . ?
Fe2 C22 1.788(5) . ?
Fe2 C21 1.801(5) . ?
Fe2 C1 1.896(3) . ?
Fe2 Fe5 2.6671(7) . ?
Fe2 Fe3 2.7214(7) . ?
Fe3 C33 1.782(6) . ?
Fe3 C32 1.805(5) . ?
Fe3 C31 1.818(4) . ?
Fe3 C1 1.916(3) . ?
Fe3 Fe4 2.7163(7) . ?
Fe4 C43 1.768(4) . ?
Fe4 C42 1.788(5) . ?
Fe4 C41 1.858(4) . ?
Fe4 C1 1.913(3) . ?
Fe4 Fe5 2.6817(7) . ?
Fe5 C52 1.773(5) . ?
Fe5 C53 1.782(5) . ?
Fe5 C51 1.793(5) . ?
Fe5 C1 1.902(3) . ?
O11 C11 1.122(6) . ?
O12 C12 1.129(6) . ?
O13 C13 1.133(6) . ?
O21 C21 1.126(6) . ?
O22 C22 1.128(6) . ?
O23 C23 1.145(6) . ?
O31 C31 1.147(5) . ?
O32 C32 1.126(5) . ?
O33 C33 1.141(7) . ?
O41 C41 1.132(5) . ?
O42 C42 1.151(6) . ?
O43 C43 1.144(5) . ?
O51 C51 1.143(5) . ?
O52 C52 1.129(6) . ?
O53 C53 1.142(6) . ?
N1 C2 1.122(5) . ?
C2 C3 1.447(6) . ?
